data_4118041
loop_
_publ_author_name
'Mario Incl\'an'
'M. Teresa Albelda'
'Juan C. Fr\'ias'
'Salvador Blasco'
'Bego\~na Verdejo'
'Carolina Serena'
'Cl\`audia Salat-Canela'
'Maria Luisa D\'iaz'
'Antonio Garc\'ia-Espa\~na'
'Enrique Garc\'ia-Espa\~na'

_publ_contact_author 'Enrique Garc\'ia-Espa\~na'
_publ_contact_author_email Enrique.Garcia-Es@uv.es
_publ_section_title
;
 Modulation of DNA Binding by Reversible Metal-Controlled Molecular
 Reorganizations of Scorpiand-like Ligands
;
_journal_name_full 'Journal of the American Chemical Society'
_journal_page_first 9644
_journal_page_last 9656
_journal_paper_doi 10.1021/ja300538s
_journal_volume 134
_journal_year 2012
_chemical_formula_moiety 'C28 H33 Cu N5, 2(Cl O4)'
_chemical_formula_sum 'C28 H33 Cl2 Cu N5 O8'
_chemical_formula_weight 702.04
_chemical_name_common '[Cu(pytren-a)](ClO4)2'
_space_group_IT_number 29
_symmetry_cell_setting orthorhombic
_symmetry_space_group_name_Hall 'P 2c -2ac'
_symmetry_space_group_name_H-M 'P c a 21'
_atom_sites_solution_hydrogens geom
_atom_sites_solution_primary direct
_atom_sites_solution_secondary difmap
_cell_angle_alpha 90.00
_cell_angle_beta 90.00
_cell_angle_gamma 90.00
_cell_formula_units_Z 16
_cell_length_a 31.246(9)
_cell_length_b 10.8069(17)
_cell_length_c 35.036(7)
_cell_measurement_reflns_used 1787
_cell_measurement_temperature 120(2)
_cell_measurement_theta_max 29.2384
_cell_measurement_theta_min 2.2869
_cell_volume 11831(5)
_computing_cell_refinement
;
CrysAlisPro, Oxford Diffraction Ltd.,
Version 1.171.33.66 (release 28-04-2010 CrysAlis171 .NET)
(compiled Apr 28 2010,14:27:37)
;
_computing_data_collection
;
CrysAlisPro, Oxford Diffraction Ltd.,
Version 1.171.33.66 (release 28-04-2010 CrysAlis171 .NET)
(compiled Apr 28 2010,14:27:37)
;
_computing_data_reduction
;
CrysAlisPro, Oxford Diffraction Ltd.,
Version 1.171.33.66 (release 28-04-2010 CrysAlis171 .NET)
(compiled Apr 28 2010,14:27:37)
;
_computing_structure_refinement 'SHELXL-97 (Sheldrick, 1997)'
_computing_structure_solution 'SHELXS-97 (Sheldrick, 1990)'
_diffrn_ambient_temperature 120(2)
_diffrn_detector_area_resol_mean 16.0267
_diffrn_measured_fraction_theta_full 0.999
_diffrn_measured_fraction_theta_max 0.986
_diffrn_measurement_device_type 'Xcalibur, Sapphire3, Gemini'
_diffrn_measurement_method CCD
_diffrn_radiation_monochromator graphite
_diffrn_radiation_source 'Enhance (Mo) X-ray Source'
_diffrn_radiation_type 'Mo K\a'
_diffrn_radiation_wavelength 0.71073
_diffrn_reflns_av_R_equivalents 0.2461
_diffrn_reflns_av_sigmaI/netI 0.8178
_diffrn_reflns_limit_h_max 39
_diffrn_reflns_limit_h_min -32
_diffrn_reflns_limit_k_max 12
_diffrn_reflns_limit_k_min -13
_diffrn_reflns_limit_l_max 32
_diffrn_reflns_limit_l_min -45
_diffrn_reflns_number 39044
_diffrn_reflns_theta_full 25.00
_diffrn_reflns_theta_max 27.50
_diffrn_reflns_theta_min 2.29
_exptl_absorpt_coefficient_mu 0.979
_exptl_absorpt_correction_T_max 0.9347
_exptl_absorpt_correction_T_min 0.8209
_exptl_absorpt_correction_type multi-scan
_exptl_absorpt_process_details
;
CrysAlisPro, Oxford Diffraction Ltd.,
Version 1.171.33.66 (release 28-04-2010 CrysAlis171 .NET)
(compiled Apr 28 2010,14:27:37)
empirical absorption correction using spherical harmonics,
 implemented in SCALE3 ABSPACK scaling algorithm.
;
_exptl_crystal_colour green
_exptl_crystal_density_diffrn 1.575
_exptl_crystal_F_000 5800
_exptl_crystal_size_max 0.21
_exptl_crystal_size_mid 0.12
_exptl_crystal_size_min 0.07
_refine_diff_density_max 1.153
_refine_diff_density_min -1.127
_refine_diff_density_rms 0.138
_refine_ls_abs_structure_details 'Flack H D (1983), Acta Cryst. A39, 876-881'
_refine_ls_abs_structure_Flack 0.08(4)
_refine_ls_extinction_method none
_refine_ls_goodness_of_fit_ref 0.755
_refine_ls_hydrogen_treatment mixed
_refine_ls_matrix_type fullcycle
_refine_ls_number_parameters 1531
_refine_ls_number_reflns 19875
_refine_ls_number_restraints 236
_refine_ls_restrained_S_all 0.767
_refine_ls_R_factor_all 0.3494
_refine_ls_R_factor_gt 0.1197
_refine_ls_shift/su_max 0.031
_refine_ls_shift/su_mean 0.001
_refine_ls_structure_factor_coef Fsqd
_refine_ls_weighting_details 'calc w=1/[\s^2^(Fo^2^)+(0.0817P)^2^+0.0000P] where P=(Fo^2^+2Fc^2^)/3'
_refine_ls_weighting_scheme calc
_refine_ls_wR_factor_gt 0.2260
_refine_ls_wR_factor_ref 0.2866
_reflns_number_gt 3723
_reflns_number_total 19875
_reflns_threshold_expression >2sigma(I)
_cod_data_source_file ja300538s_si_002_1.cif
_cod_data_source_block cupytrena
_cod_original_cell_volume 11831(4)
_cod_original_sg_symbol_Hall 'P -2c -2a'
_cod_database_code 4118041

loop_
_symmetry_equiv_pos_as_xyz
'x, y, z'
'-x, -y, z+1/2'
'-x+1/2, y, z+1/2'
'x+1/2, -y, z'

loop_
_atom_site_label
_atom_site_type_symbol
_atom_site_fract_x
_atom_site_fract_y
_atom_site_fract_z
_atom_site_U_iso_or_equiv
_atom_site_adp_type
_atom_site_occupancy
_atom_site_symmetry_multiplicity
_atom_site_calc_flag
_atom_site_refinement_flags
Cu1 Cu 0.15356(11) 0.8029(3) 0.21345(8) 0.039 Uani 1 1 d .
C1 C 0.1551(10) 0.738(2) 0.1354(8) 0.072 Uani 1 1 d .
H1A H 0.1250 0.7333 0.1266 0.086 Uiso 1 1 calc R
H1B H 0.1735 0.7407 0.1124 0.086 Uiso 1 1 calc R
C2 C 0.2073(7) 0.8898(17) 0.1599(6) 0.018 Uani 1 1 d .
H2A H 0.2246 0.8192 0.1693 0.022 Uiso 1 1 calc R
H2B H 0.2184 0.9163 0.1347 0.022 Uiso 1 1 calc R
C3 C 0.2077(13) 0.989(3) 0.1864(9) 0.108 Uani 1 1 d .
H3A H 0.1906 1.0577 0.1756 0.129 Uiso 1 1 calc R
H3B H 0.2376 1.0189 0.1888 0.129 Uiso 1 1 calc R
C4 C 0.2166(12) 0.925(2) 0.2574(7) 0.093 Uani 1 1 d U
H4A H 0.2031 0.9541 0.2814 0.112 Uiso 1 1 calc R
H4B H 0.2448 0.9659 0.2553 0.112 Uiso 1 1 calc R
C5 C 0.2236(8) 0.786(2) 0.2603(7) 0.042 Uani 1 1 d .
H5A H 0.2401 0.7648 0.2835 0.051 Uiso 1 1 calc R
H5B H 0.2389 0.7543 0.2376 0.051 Uiso 1 1 calc R
C6 C 0.1795(16) 0.591(4) 0.2588(13) 0.165 Uani 1 1 d .
H6A H 0.2066 0.5634 0.2707 0.197 Uiso 1 1 calc R
H6B H 0.1555 0.5504 0.2724 0.197 Uiso 1 1 calc R
C7 C 0.1789(5) 0.5551(15) 0.2184(5) 0.000 Uiso 1 1 d D
C8 C 0.1871(7) 0.438(2) 0.2066(7) 0.040 Uani 1 1 d D
H8 H 0.1949 0.3732 0.2237 0.048 Uiso 1 1 calc R
C9 C 0.1832(9) 0.419(4) 0.1665(12) 0.139 Uani 1 1 d D
H9 H 0.1873 0.3383 0.1561 0.166 Uiso 1 1 calc R
C10 C 0.1730(8) 0.521(2) 0.1416(7) 0.040 Uani 1 1 d D
H10 H 0.1722 0.5098 0.1147 0.048 Uiso 1 1 calc R
C11 C 0.1650(6) 0.6260(15) 0.1566(5) 0.000 Uiso 1 1 d D
C12 C 0.1615(6) 1.0656(15) 0.2413(5) 0.009 Uani 1 1 d .
H12A H 0.1757 1.1083 0.2628 0.011 Uiso 1 1 calc R
H12B H 0.1569 1.1270 0.2207 0.011 Uiso 1 1 calc R
C13 C 0.1185(9) 1.017(2) 0.2545(7) 0.049 Uani 1 1 d U
H13A H 0.1212 0.9868 0.2811 0.058 Uiso 1 1 calc R
H13B H 0.0974 1.0851 0.2543 0.058 Uiso 1 1 calc R
C14 C 0.0684(9) 0.839(2) 0.2454(7) 0.049 Uani 1 1 d U
H14A H 0.0415 0.8857 0.2414 0.058 Uiso 1 1 calc R
H14B H 0.0731 0.8356 0.2733 0.058 Uiso 1 1 calc R
C15 C 0.0605(6) 0.713(2) 0.2328(7) 0.049 Uani 1 1 d DU
C16 C 0.0676(5) 0.612(2) 0.2510(7) 0.049 Uani 1 1 d DU
C17 C 0.0801(6) 0.606(2) 0.2912(7) 0.049 Uani 1 1 d DU
H17 H 0.0880 0.6819 0.3030 0.058 Uiso 1 1 calc R
C18 C 0.0815(8) 0.497(2) 0.3143(7) 0.049 Uani 1 1 d DU
H18 H 0.0819 0.4949 0.3414 0.058 Uiso 1 1 calc R
C19 C 0.0823(8) 0.388(2) 0.2892(7) 0.049 Uani 1 1 d DU
H19 H 0.0923 0.3142 0.3011 0.058 Uiso 1 1 calc R
C20 C 0.0726(8) 0.376(2) 0.2568(7) 0.049 Uani 1 1 d DU
H20 H 0.0699 0.2946 0.2466 0.058 Uiso 1 1 calc R
C21 C 0.0644(8) 0.485(2) 0.2311(7) 0.049 Uani 1 1 d DU
C22 C 0.0526(8) 0.483(2) 0.1938(7) 0.049 Uani 1 1 d DU
H22 H 0.0496 0.4049 0.1819 0.058 Uiso 1 1 calc R
C23 C 0.0444(9) 0.589(2) 0.1711(8) 0.049 Uani 1 1 d DU
C24 C 0.0323(8) 0.591(2) 0.1343(7) 0.049 Uani 1 1 d DU
H24 H 0.0306 0.5129 0.1219 0.058 Uiso 1 1 calc R
C25 C 0.0223(8) 0.689(2) 0.1134(7) 0.049 Uani 1 1 d DU
H25 H 0.0149 0.6792 0.0873 0.058 Uiso 1 1 calc R
C26 C 0.0228(8) 0.806(2) 0.1300(7) 0.049 Uani 1 1 d DU
H26 H 0.0149 0.8807 0.1173 0.058 Uiso 1 1 calc R
C27 C 0.0372(8) 0.800(2) 0.1695(7) 0.049 Uani 1 1 d DU
H27 H 0.0413 0.8774 0.1815 0.058 Uiso 1 1 calc R
C28 C 0.0458(8) 0.699(2) 0.1920(7) 0.049 Uani 1 1 d DU
N1 N 0.1672(9) 0.643(2) 0.1940(8) 0.093 Uani 1 1 d D
N2 N 0.1611(7) 0.8565(16) 0.1576(5) 0.036 Uani 1 1 d .
H2 H 0.1433 0.9209 0.1500 0.043 Uiso 1 1 calc R
N3 N 0.1909(7) 0.9615(17) 0.2264(6) 0.050 Uani 1 1 d .
N4 N 0.1754(12) 0.731(3) 0.2626(9) 0.143 Uani 1 1 d .
H4 H 0.1602 0.7560 0.2840 0.172 Uiso 1 1 calc R
N5 N 0.1025(7) 0.913(2) 0.2296(5) 0.056 Uani 1 1 d .
H5 H 0.0918 0.9492 0.2075 0.067 Uiso 1 1 calc R
Cu2 Cu -0.02451(11) -0.0593(2) 0.45322(9) 0.039 Uani 1 1 d .
C29 C -0.0795(13) 0.140(3) 0.4207(10) 0.120 Uani 1 1 d .
H29A H -0.1090 0.1407 0.4103 0.145 Uiso 1 1 calc R
H29B H -0.0642 0.2128 0.4104 0.145 Uiso 1 1 calc R
C30 C -0.0894(8) -0.078(2) 0.3959(7) 0.036 Uani 1 1 d .
H30A H -0.1183 -0.0404 0.3979 0.043 Uiso 1 1 calc R
H30B H -0.0845 -0.0985 0.3688 0.043 Uiso 1 1 calc R
C31 C -0.0889(9) -0.188(2) 0.4172(7) 0.060 Uani 1 1 d .
H31A H -0.1109 -0.1789 0.4374 0.072 Uiso 1 1 calc R
H31B H -0.0988 -0.2545 0.4000 0.072 Uiso 1 1 calc R
C32 C -0.0570(13) -0.304(3) 0.4690(10) 0.129 Uani 1 1 d .
H32A H -0.0333 -0.3649 0.4707 0.154 Uiso 1 1 calc R
H32B H -0.0842 -0.3510 0.4674 0.154 Uiso 1 1 calc R
C33 C -0.0573(8) -0.226(2) 0.5038(8) 0.057 Uani 1 1 d .
H33A H -0.0580 -0.2797 0.5266 0.069 Uiso 1 1 calc R
H33B H -0.0836 -0.1747 0.5039 0.069 Uiso 1 1 calc R
C34 C -0.0246(9) -0.056(3) 0.5347(7) 0.064 Uani 1 1 d .
H34A H 0.0033 -0.0195 0.5418 0.077 Uiso 1 1 calc R
H34B H -0.0364 -0.0984 0.5575 0.077 Uiso 1 1 calc R
C35 C -0.0571(12) 0.053(3) 0.5215(11) 0.094 Uani 1 1 d .
C36 C -0.0782(13) 0.138(3) 0.5433(12) 0.119 Uani 1 1 d .
H36 H -0.0738 0.1447 0.5700 0.142 Uiso 1 1 calc R
C37 C -0.1053(11) 0.211(3) 0.5243(9) 0.081 Uani 1 1 d .
H37 H -0.1256 0.2574 0.5385 0.097 Uiso 1 1 calc R
C38 C -0.1051(10) 0.222(2) 0.4833(8) 0.058 Uani 1 1 d .
H38 H -0.1219 0.2821 0.4703 0.070 Uiso 1 1 calc R
C39 C -0.0812(8) 0.1488(19) 0.4663(7) 0.035 Uani 1 1 d .
C40 C -0.0244(12) -0.289(3) 0.4079(10) 0.112 Uani 1 1 d .
H40A H -0.0327 -0.2635 0.3818 0.135 Uiso 1 1 calc R
H40B H -0.0280 -0.3799 0.4097 0.135 Uiso 1 1 calc R
C41 C 0.0228(7) -0.2559(16) 0.4147(6) 0.016 Uani 1 1 d .
H41A H 0.0352 -0.3133 0.4337 0.020 Uiso 1 1 calc R
H41B H 0.0390 -0.2649 0.3906 0.020 Uiso 1 1 calc R
C42 C 0.0706(9) -0.074(2) 0.4349(7) 0.058 Uani 1 1 d .
H42A H 0.0882 -0.1305 0.4507 0.069 Uiso 1 1 calc R
H42B H 0.0853 -0.0616 0.4102 0.069 Uiso 1 1 calc R
C43 C 0.0649(5) 0.0458(15) 0.4546(5) 0.005 Uani 1 1 d D
C44 C 0.0717(4) 0.0418(17) 0.4948(6) 0.018 Uani 1 1 d D
C45 C 0.0848(6) -0.060(2) 0.5158(8) 0.052 Uani 1 1 d D
H45 H 0.0886 -0.1385 0.5040 0.063 Uiso 1 1 calc R
C46 C 0.0915(9) -0.046(3) 0.5520(11) 0.091 Uani 1 1 d D
H46 H 0.1024 -0.1148 0.5658 0.109 Uiso 1 1 calc R
C47 C 0.0841(10) 0.061(3) 0.5720(7) 0.077 Uani 1 1 d DU
H47 H 0.0887 0.0625 0.5988 0.092 Uiso 1 1 calc R
C48 C 0.0699(9) 0.167(3) 0.5531(8) 0.079 Uani 1 1 d D
H48 H 0.0640 0.2425 0.5659 0.094 Uiso 1 1 calc R
C49 C 0.0648(6) 0.1503(15) 0.5119(5) 0.000 Uiso 1 1 d D
C50 C 0.0511(8) 0.263(2) 0.4954(8) 0.053 Uani 1 1 d DU
H50 H 0.0468 0.3366 0.5096 0.064 Uiso 1 1 calc R
C51 C 0.0450(8) 0.255(2) 0.4587(8) 0.045 Uani 1 1 d D
C52 C 0.0300(10) 0.369(3) 0.4389(9) 0.085 Uani 1 1 d D
H52 H 0.0232 0.4435 0.4516 0.102 Uiso 1 1 calc R
C53 C 0.0273(12) 0.355(4) 0.4029(12) 0.134 Uani 1 1 d D
H53 H 0.0198 0.4298 0.3905 0.161 Uiso 1 1 calc R
C54 C 0.0323(7) 0.2575(19) 0.3766(6) 0.026 Uani 1 1 d D
H54 H 0.0288 0.2666 0.3498 0.032 Uiso 1 1 calc R
C55 C 0.0425(6) 0.1523(16) 0.3934(5) 0.005 Uiso 1 1 d D
H55 H 0.0451 0.0785 0.3788 0.006 Uiso 1 1 calc R
C56 C 0.0502(13) 0.150(4) 0.4371(13) 0.146 Uani 1 1 d D
N6 N -0.0542(9) 0.048(2) 0.4823(7) 0.074 Uani 1 1 d .
N7 N -0.0564(8) 0.0201(19) 0.4078(6) 0.064 Uani 1 1 d .
H7 H -0.0376 0.0365 0.3879 0.077 Uiso 1 1 calc R
N8 N -0.0517(7) -0.2299(16) 0.4349(5) 0.032 Uani 1 1 d .
N9 N -0.0185(7) -0.1419(17) 0.5060(5) 0.047 Uani 1 1 d .
H9A H 0.0070 -0.1855 0.5086 0.056 Uiso 1 1 calc R
N10 N 0.0264(7) -0.1293(15) 0.4285(5) 0.038 Uani 1 1 d .
H10A H 0.0218 -0.0920 0.4049 0.045 Uiso 1 1 calc R
Cu3 Cu 0.21449(12) 0.3216(3) 0.46224(9) 0.047 Uani 1 1 d .
C57 C 0.1879(15) 0.098(3) 0.4196(12) 0.142 Uani 1 1 d .
H57A H 0.1595 0.0701 0.4104 0.170 Uiso 1 1 calc R
H57B H 0.2098 0.0559 0.4037 0.170 Uiso 1 1 calc R
C58 C 0.1489(6) 0.2932(14) 0.4144(5) 0.000 Uiso 1 1 d .
H58A H 0.1336 0.2627 0.4373 0.000 Uiso 1 1 calc R
H58B H 0.1322 0.2685 0.3916 0.000 Uiso 1 1 calc R
C59 C 0.1524(9) 0.437(2) 0.4161(7) 0.045 Uani 1 1 d .
H59A H 0.1677 0.4665 0.3931 0.054 Uiso 1 1 calc R
H59B H 0.1233 0.4729 0.4159 0.054 Uiso 1 1 calc R
C60 C 0.1500(8) 0.5067(19) 0.4832(5) 0.026 Uani 1 1 d .
H60A H 0.1192 0.5039 0.4766 0.032 Uiso 1 1 calc R
H60B H 0.1568 0.5913 0.4923 0.032 Uiso 1 1 calc R
C61 C 0.1591(8) 0.416(2) 0.5137(8) 0.059 Uani 1 1 d .
H61A H 0.1415 0.3416 0.5093 0.071 Uiso 1 1 calc R
H61B H 0.1503 0.4524 0.5385 0.071 Uiso 1 1 calc R
C62 C 0.2161(10) 0.270(2) 0.5425(9) 0.068 Uani 1 1 d .
H62A H 0.2465 0.2665 0.5506 0.082 Uiso 1 1 calc R
H62B H 0.1977 0.2758 0.5654 0.082 Uiso 1 1 calc R
C63 C 0.2054(14) 0.171(4) 0.5205(12) 0.119 Uani 1 1 d .
C64 C 0.2003(12) 0.047(3) 0.5397(11) 0.107 Uani 1 1 d .
H64 H 0.2040 0.0444 0.5666 0.128 Uiso 1 1 calc R
C65 C 0.1900(8) -0.069(3) 0.5199(7) 0.047 Uani 1 1 d .
H65 H 0.1866 -0.1470 0.5319 0.056 Uiso 1 1 calc R
C66 C 0.1859(9) -0.0463(18) 0.4802(6) 0.038 Uani 1 1 d .
H66 H 0.1762 -0.1157 0.4659 0.046 Uiso 1 1 calc R
C67 C 0.1931(8) 0.055(3) 0.4591(9) 0.070 Uani 1 1 d .
C68 C 0.2092(12) 0.573(4) 0.4415(13) 0.147 Uani 1 1 d .
H68A H 0.2189 0.6120 0.4656 0.176 Uiso 1 1 calc R
H68B H 0.1969 0.6386 0.4251 0.176 Uiso 1 1 calc R
C69 C 0.2472(8) 0.514(2) 0.4214(8) 0.052 Uani 1 1 d .
H69A H 0.2376 0.4718 0.3978 0.062 Uiso 1 1 calc R
H69B H 0.2684 0.5783 0.4143 0.062 Uiso 1 1 calc R
C70 C 0.3025(10) 0.361(2) 0.4254(8) 0.064 Uani 1 1 d .
H70A H 0.3295 0.4088 0.4273 0.077 Uiso 1 1 calc R
H70B H 0.2954 0.3496 0.3981 0.077 Uiso 1 1 calc R
C71 C 0.3068(4) 0.2339(14) 0.4460(5) 0.000 Uiso 1 1 d DU
C72 C 0.3164(4) 0.2263(16) 0.4836(5) 0.009 Uani 1 1 d DU
C73 C 0.3266(5) 0.327(2) 0.5070(6) 0.038 Uani 1 1 d DU
H73 H 0.3225 0.4059 0.4956 0.045 Uiso 1 1 calc R
C74 C 0.3413(11) 0.331(3) 0.5433(8) 0.096 Uani 1 1 d DU
H74 H 0.3533 0.3998 0.5562 0.115 Uiso 1 1 calc R
C75 C 0.3349(12) 0.207(4) 0.5586(12) 0.124 Uani 1 1 d DU
H75 H 0.3389 0.1987 0.5854 0.149 Uiso 1 1 calc R
C76 C 0.3246(13) 0.106(4) 0.5408(14) 0.161 Uani 1 1 d DU
H76 H 0.3236 0.0298 0.5545 0.193 Uiso 1 1 calc R
C77 C 0.3151(7) 0.1074(18) 0.5023(6) 0.021 Uani 1 1 d DU
C78 C 0.3062(6) 0.0042(16) 0.4815(4) 0.000 Uiso 1 1 d DU
H78 H 0.3060 -0.0750 0.4933 0.000 Uiso 1 1 calc R
C79 C 0.2972(6) 0.0168(15) 0.4423(4) 0.000 Uiso 1 1 d DU
C80 C 0.2901(6) -0.0916(15) 0.4260(5) 0.000 Uiso 1 1 d DU
H80 H 0.2911 -0.1670 0.4400 0.000 Uiso 1 1 calc R
C81 C 0.2813(9) -0.088(2) 0.3886(7) 0.061 Uani 1 1 d DU
H81 H 0.2745 -0.1644 0.3767 0.073 Uiso 1 1 calc R
C82 C 0.2813(8) 0.009(3) 0.3667(7) 0.065 Uani 1 1 d DU
H82 H 0.2744 0.0028 0.3403 0.078 Uiso 1 1 calc R
C83 C 0.2918(7) 0.1273(19) 0.3833(8) 0.042 Uani 1 1 d DU
H83 H 0.2948 0.1999 0.3683 0.050 Uiso 1 1 calc R
C84 C 0.2979(6) 0.1290(15) 0.4257(5) 0.003 Uani 1 1 d D
N11 N 0.1999(8) 0.1588(18) 0.4839(5) 0.050 Uani 1 1 d .
N12 N 0.1915(6) 0.2382(15) 0.4127(5) 0.028 Uani 1 1 d .
H12 H 0.2068 0.2590 0.3908 0.034 Uiso 1 1 calc R
N13 N 0.1753(7) 0.4779(15) 0.4502(5) 0.037 Uani 1 1 d .
N14 N 0.2086(10) 0.376(3) 0.5164(9) 0.124 Uani 1 1 d .
H14 H 0.2263 0.4425 0.5220 0.149 Uiso 1 1 calc R
N15 N 0.2657(11) 0.429(3) 0.4464(10) 0.149 Uani 1 1 d .
H15 H 0.2765 0.4697 0.4677 0.179 Uiso 1 1 calc R
Cu4 Cu 0.39659(11) 0.4843(2) 0.23735(9) 0.038 Uani 1 1 d .
C85 C 0.4476(16) 0.684(4) 0.2690(13) 0.163 Uani 1 1 d .
H85A H 0.4324 0.7536 0.2813 0.196 Uiso 1 1 calc R
H85B H 0.4781 0.6862 0.2766 0.196 Uiso 1 1 calc R
C86 C 0.4615(6) 0.4689(15) 0.2953(5) 0.007 Uani 1 1 d .
H86A H 0.4543 0.4416 0.3215 0.009 Uiso 1 1 calc R
H86B H 0.4891 0.5138 0.2964 0.009 Uiso 1 1 calc R
C87 C 0.4663(9) 0.351(2) 0.2683(8) 0.055 Uani 1 1 d .
H87A H 0.4847 0.3718 0.2463 0.065 Uiso 1 1 calc R
H87B H 0.4800 0.2827 0.2826 0.065 Uiso 1 1 calc R
C88 C 0.4288(11) 0.238(2) 0.2203(6) 0.076 Uani 1 1 d .
H88A H 0.4041 0.1813 0.2180 0.091 Uiso 1 1 calc R
H88B H 0.4552 0.1878 0.2216 0.091 Uiso 1 1 calc R
C89 C 0.4306(9) 0.325(2) 0.1850(6) 0.056 Uani 1 1 d .
H89A H 0.4574 0.3736 0.1854 0.067 Uiso 1 1 calc R
H89B H 0.4301 0.2748 0.1613 0.067 Uiso 1 1 calc R
C90 C 0.4033(15) 0.494(4) 0.1538(12) 0.156 Uani 1 1 d .
H90A H 0.4229 0.4545 0.1352 0.187 Uiso 1 1 calc R
H90B H 0.3770 0.5202 0.1404 0.187 Uiso 1 1 calc R
C91 C 0.4242(8) 0.600(2) 0.1729(7) 0.031 Uani 1 1 d .
C92 C 0.4464(6) 0.6833(14) 0.1497(5) 0.000 Uiso 1 1 d .
H92 H 0.4479 0.6711 0.1229 0.000 Uiso 1 1 calc R
C93 C 0.4678(9) 0.792(2) 0.1681(7) 0.058 Uani 1 1 d .
H93 H 0.4798 0.8597 0.1544 0.069 Uiso 1 1 calc R
C94 C 0.4679(10) 0.782(3) 0.2080(8) 0.074 Uani 1 1 d .
H94 H 0.4848 0.8393 0.2220 0.088 Uiso 1 1 calc R
C95 C 0.4434(16) 0.689(4) 0.2294(15) 0.148 Uani 1 1 d .
C96 C 0.3935(10) 0.254(2) 0.2812(8) 0.063 Uani 1 1 d .
H96A H 0.4023 0.2735 0.3076 0.076 Uiso 1 1 calc R
H96B H 0.3954 0.1630 0.2781 0.076 Uiso 1 1 calc R
C97 C 0.3447(9) 0.293(2) 0.2763(7) 0.044 Uani 1 1 d .
H97A H 0.3311 0.2491 0.2547 0.053 Uiso 1 1 calc R
H97B H 0.3281 0.2769 0.2998 0.053 Uiso 1 1 calc R
C98 C 0.3055(7) 0.4680(17) 0.2604(6) 0.026 Uani 1 1 d .
H98A H 0.2891 0.4798 0.2843 0.031 Uiso 1 1 calc R
H98B H 0.2893 0.4102 0.2439 0.031 Uiso 1 1 calc R
C99 C 0.3108(5) 0.6063(16) 0.2377(6) 0.013 Uani 1 1 d D
C100 C 0.3239(4) 0.6938(19) 0.2578(6) 0.033 Uani 1 1 d D
C101 C 0.3320(6) 0.711(2) 0.2974(6) 0.039 Uani 1 1 d D
H101 H 0.3245 0.6396 0.3118 0.046 Uiso 1 1 calc R
C102 C 0.3483(9) 0.807(2) 0.3207(7) 0.061 Uani 1 1 d D
H102 H 0.3536 0.8009 0.3473 0.074 Uiso 1 1 calc R
C103 C 0.3560(8) 0.920(2) 0.2967(7) 0.050 Uani 1 1 d D
H103 H 0.3642 0.9964 0.3080 0.060 Uiso 1 1 calc R
C104 C 0.3508(9) 0.908(2) 0.2577(6) 0.051 Uani 1 1 d D
H104 H 0.3600 0.9774 0.2430 0.061 Uiso 1 1 calc R
C105 C 0.3340(7) 0.8094(19) 0.2366(7) 0.031 Uani 1 1 d D
C106 C 0.3286(10) 0.817(3) 0.1999(7) 0.083 Uani 1 1 d D
H106 H 0.3356 0.8933 0.1878 0.099 Uiso 1 1 calc R
C107 C 0.3133(11) 0.721(3) 0.1773(8) 0.072 Uani 1 1 d D
C108 C 0.3058(17) 0.714(6) 0.137(2) 0.242 Uani 1 1 d D
H108 H 0.3106 0.7871 0.1227 0.291 Uiso 1 1 calc R
C109 C 0.2928(13) 0.617(4) 0.1191(13) 0.144 Uani 1 1 d D
H109 H 0.2887 0.6187 0.0923 0.173 Uiso 1 1 calc R
C110 C 0.2859(7) 0.5198(18) 0.1377(6) 0.018 Uani 1 1 d D
H110 H 0.2770 0.4509 0.1229 0.021 Uiso 1 1 calc R
C111 C 0.2889(10) 0.499(3) 0.1739(9) 0.084 Uani 1 1 d D
H111 H 0.2817 0.4203 0.1840 0.101 Uiso 1 1 calc R
C112 C 0.3040(8) 0.601(2) 0.2000(6) 0.034 Uani 1 1 d D
N16 N 0.4278(7) 0.5982(16) 0.2087(6) 0.042 Uani 1 1 d .
N17 N 0.3933(5) 0.4081(13) 0.1861(4) 0.008 Uani 1 1 d .
H17A H 0.3677 0.3660 0.1823 0.010 Uiso 1 1 calc R
N18 N 0.4246(9) 0.312(2) 0.2548(7) 0.082 Uani 1 1 d .
N19 N 0.4265(11) 0.556(3) 0.2806(9) 0.127 Uani 1 1 d .
H19A H 0.4069 0.5700 0.3001 0.152 Uiso 1 1 calc R
N20 N 0.3472(11) 0.415(3) 0.2693(9) 0.125 Uani 1 1 d .
H20A H 0.3528 0.4475 0.2933 0.150 Uiso 1 1 calc R
Cl1 Cl 0.4500(4) 0.6030(7) 0.0423(2) 0.117 Uani 1 1 d D
O11 O 0.4064(8) 0.600(4) 0.0567(8) 0.449 Uani 1 1 d D
O12 O 0.4494(5) 0.6206(19) 0.0015(4) 0.090 Uani 1 1 d D
O13 O 0.4729(9) 0.703(2) 0.0610(6) 0.173 Uani 1 1 d D
O14 O 0.4706(14) 0.486(2) 0.0514(10) 0.827 Uani 1 1 d D
Cl2 Cl 0.3856(2) 0.5590(5) 0.38242(17) 0.035 Uani 1 1 d .
O21 O 0.3732(6) 0.4610(16) 0.3562(5) 0.071 Uani 1 1 d .
O22 O 0.3510(10) 0.628(2) 0.3929(8) 0.145 Uani 1 1 d .
O23 O 0.4048(10) 0.506(2) 0.4169(8) 0.147 Uani 1 1 d .
O24 O 0.4195(7) 0.6294(16) 0.3634(6) 0.072 Uani 1 1 d .
Cl3 Cl 0.4886(2) 0.9865(5) 0.30833(18) 0.038 Uani 1 1 d .
O31 O 0.4677(7) 1.0411(14) 0.2761(5) 0.082 Uani 1 1 d .
O32 O 0.4580(7) 0.9101(17) 0.3311(6) 0.085 Uani 1 1 d .
O33 O 0.5024(5) 1.0878(13) 0.3329(4) 0.038 Uani 1 1 d .
O34 O 0.5253(6) 0.9107(13) 0.2974(4) 0.068 Uani 1 1 d .
Cl4 Cl 0.3144(2) 0.1679(6) 0.14858(19) 0.054 Uani 1 1 d .
O41 O 0.3151(7) 0.0463(13) 0.1344(5) 0.070 Uani 1 1 d .
O42 O 0.3432(7) 0.2482(14) 0.1288(5) 0.067 Uani 1 1 d .
O43 O 0.2702(4) 0.2118(9) 0.1414(3) 0.000 Uiso 1 1 d .
O44 O 0.3192(5) 0.1895(16) 0.1902(4) 0.053 Uani 1 1 d .
Cl5 Cl 0.0840(3) 0.1365(6) 0.14271(19) 0.047 Uani 1 1 d .
O51 O 0.1274(13) 0.186(3) 0.1500(11) 0.223 Uani 1 1 d .
O52 O 0.0965(8) 0.0315(19) 0.1249(6) 0.102 Uani 1 1 d .
O53 O 0.0666(11) 0.217(3) 0.1205(9) 0.171 Uani 1 1 d .
O54 O 0.0646(7) 0.1202(16) 0.1810(5) 0.075 Uani 1 1 d .
Cl6 Cl 0.2203(3) 0.6680(7) 0.0319(2) 0.063 Uani 1 1 d .
O61 O 0.2128(6) 0.7779(15) 0.0496(5) 0.057 Uani 1 1 d .
O62 O 0.2022(10) 0.584(3) 0.0526(8) 0.153 Uani 1 1 d .
O63 O 0.2032(6) 0.6466(14) -0.0051(5) 0.053 Uani 1 1 d .
O64 O 0.2676(7) 0.6595(17) 0.0281(6) 0.085 Uani 1 1 d .
Cl7 Cl 0.1503(3) 0.7691(6) 0.3632(2) 0.053 Uani 1 1 d .
O71 O 0.1333(8) 0.8481(19) 0.3336(6) 0.098 Uani 1 1 d .
O72 O 0.1169(7) 0.7044(17) 0.3774(5) 0.073 Uani 1 1 d .
O73 O 0.1834(7) 0.6793(16) 0.3493(5) 0.073 Uani 1 1 d .
O74 O 0.1707(7) 0.8361(16) 0.3932(5) 0.073 Uani 1 1 d .
Cl8 Cl 0.2149(3) 0.2653(6) 0.3114(2) 0.047 Uani 1 1 d .
O83 O 0.1827(7) 0.3309(17) 0.2899(6) 0.090 Uani 1 1 d .
O84 O 0.2500(9) 0.221(2) 0.2902(7) 0.112 Uani 1 1 d .
O85 O 0.1940(6) 0.1689(16) 0.3326(5) 0.064 Uani 1 1 d .
O86 O 0.2335(6) 0.3432(15) 0.3402(5) 0.060 Uani 1 1 d .

loop_
_atom_site_aniso_label
_atom_site_aniso_U_11
_atom_site_aniso_U_22
_atom_site_aniso_U_33
_atom_site_aniso_U_23
_atom_site_aniso_U_13
_atom_site_aniso_U_12
Cu1 0.044 0.036 0.039 -0.003 0.004 -0.001
C1 0.072 0.072 0.072 0.000 0.000 0.000
C2 0.018 0.018 0.018 0.000 0.000 0.000
C3 0.108 0.108 0.108 0.000 0.000 0.000
C4 0.204 0.061 0.015 -0.025 -0.015 0.018
C5 0.042 0.042 0.042 0.000 0.000 0.000
C6 0.165 0.165 0.165 0.000 0.000 0.000
C8 0.040 0.040 0.040 0.000 0.000 0.000
C9 0.139 0.139 0.139 0.000 0.000 0.000
C10 0.040 0.040 0.040 0.000 0.000 0.000
C12 0.009 0.009 0.009 0.000 0.000 0.000
C13 0.058 0.038 0.050 -0.016 0.004 -0.041
C14 0.058 0.038 0.050 -0.016 0.004 -0.041
C15 0.058 0.038 0.050 -0.016 0.004 -0.041
C16 0.058 0.038 0.050 -0.016 0.004 -0.041
C17 0.058 0.038 0.050 -0.016 0.004 -0.041
C18 0.058 0.038 0.050 -0.016 0.004 -0.041
C19 0.058 0.038 0.050 -0.016 0.004 -0.041
C20 0.058 0.038 0.050 -0.016 0.004 -0.041
C21 0.058 0.038 0.050 -0.016 0.004 -0.041
C22 0.058 0.038 0.050 -0.016 0.004 -0.041
C23 0.058 0.038 0.050 -0.016 0.004 -0.041
C24 0.058 0.038 0.050 -0.016 0.004 -0.041
C25 0.058 0.038 0.050 -0.016 0.004 -0.041
C26 0.058 0.038 0.050 -0.016 0.004 -0.041
C27 0.058 0.038 0.050 -0.016 0.004 -0.041
C28 0.058 0.038 0.050 -0.016 0.004 -0.041
N1 0.093 0.093 0.093 0.000 0.000 0.000
N2 0.050 0.033 0.025 -0.010 -0.017 -0.017
N3 0.050 0.050 0.050 0.000 0.000 0.000
N4 0.143 0.143 0.143 0.000 0.000 0.000
N5 0.025 0.117 0.025 0.018 0.009 -0.005
Cu2 0.035 0.030 0.051 -0.005 0.004 -0.002
C29 0.120 0.120 0.120 0.000 0.000 0.000
C30 0.025 0.047 0.036 0.009 -0.007 -0.016
C31 0.083 0.043 0.052 0.024 -0.045 -0.002
C32 0.129 0.129 0.129 0.000 0.000 0.000
C33 0.016 0.051 0.105 0.036 0.027 0.011
C34 0.050 0.113 0.029 0.032 0.003 0.033
C35 0.094 0.094 0.094 0.000 0.000 0.000
C36 0.119 0.119 0.119 0.000 0.000 0.000
C37 0.081 0.081 0.081 0.000 0.000 0.000
C38 0.058 0.058 0.058 0.000 0.000 0.000
C39 0.026 0.023 0.058 0.008 0.001 0.004
C40 0.112 0.112 0.112 0.000 0.000 0.000
C41 0.016 0.016 0.016 0.000 0.000 0.000
C42 0.058 0.058 0.058 0.000 0.000 0.000
C43 0.005 0.005 0.005 0.000 0.000 0.000
C44 0.018 0.018 0.018 0.000 0.000 0.000
C45 0.047 0.057 0.054 0.033 -0.029 -0.019
C46 0.058 0.045 0.170 -0.005 -0.054 0.023
C47 0.138 0.070 0.021 0.028 0.027 -0.021
C48 0.040 0.118 0.078 0.009 -0.004 -0.055
C50 0.036 0.056 0.069 0.021 0.018 -0.032
C51 0.045 0.045 0.045 0.000 0.000 0.000
C52 0.085 0.085 0.085 0.000 0.000 0.000
C53 0.134 0.134 0.134 0.000 0.000 0.000
C54 0.010 0.037 0.031 -0.014 0.000 -0.010
C56 0.146 0.146 0.146 0.000 0.000 0.000
N6 0.074 0.074 0.074 0.000 0.000 0.000
N7 0.064 0.064 0.064 0.000 0.000 0.000
N8 0.032 0.032 0.032 0.000 0.000 0.000
N9 0.047 0.047 0.047 0.000 0.000 0.000
N10 0.038 0.038 0.038 0.000 0.000 0.000
Cu3 0.049 0.049 0.042 -0.007 -0.001 -0.004
C57 0.142 0.142 0.142 0.000 0.000 0.000
C59 0.045 0.045 0.045 0.000 0.000 0.000
C60 0.026 0.026 0.026 0.000 0.000 0.000
C61 0.018 0.072 0.088 0.062 0.013 0.029
C62 0.068 0.068 0.068 0.000 0.000 0.000
C63 0.119 0.119 0.119 0.000 0.000 0.000
C64 0.107 0.107 0.107 0.000 0.000 0.000
C65 0.028 0.086 0.027 0.009 0.012 -0.008
C66 0.094 0.007 0.014 0.001 -0.005 0.006
C67 0.032 0.100 0.077 0.063 -0.047 -0.030
C68 0.074 0.163 0.204 0.051 0.028 0.027
C69 0.037 0.020 0.098 0.037 0.013 0.009
C70 0.064 0.064 0.064 0.000 0.000 0.000
C72 0.009 0.009 0.009 0.000 0.000 0.000
C73 0.038 0.038 0.038 0.000 0.000 0.000
C74 0.134 0.115 0.038 -0.027 -0.031 0.081
C75 0.124 0.124 0.124 0.000 0.000 0.000
C76 0.161 0.161 0.161 0.000 0.000 0.000
C77 0.021 0.021 0.021 0.000 0.000 0.000
C81 0.087 0.051 0.046 0.019 -0.012 0.046
C82 0.024 0.134 0.037 -0.065 0.000 -0.004
C83 0.023 0.013 0.090 0.012 -0.010 -0.007
C84 0.003 0.003 0.003 0.000 0.000 0.000
N11 0.085 0.054 0.011 0.010 0.017 0.045
N12 0.028 0.027 0.031 -0.011 -0.016 0.012
N13 0.037 0.037 0.037 0.000 0.000 0.000
N14 0.124 0.124 0.124 0.000 0.000 0.000
N15 0.149 0.149 0.149 0.000 0.000 0.000
Cu4 0.049 0.018 0.048 -0.001 0.008 0.000
C85 0.163 0.163 0.163 0.000 0.000 0.000
C86 0.007 0.007 0.007 0.000 0.000 0.000
C87 0.040 0.048 0.076 -0.048 0.026 -0.019
C88 0.136 0.080 0.013 -0.013 0.000 -0.017
C89 0.052 0.095 0.019 -0.032 -0.017 -0.003
C90 0.156 0.156 0.156 0.000 0.000 0.000
C91 0.031 0.031 0.031 0.000 0.000 0.000
C93 0.058 0.058 0.058 0.000 0.000 0.000
C94 0.087 0.081 0.053 0.012 0.016 0.055
C95 0.148 0.148 0.148 0.000 0.000 0.000
C96 0.063 0.063 0.063 0.000 0.000 0.000
C97 0.044 0.044 0.044 0.000 0.000 0.000
C98 0.025 0.022 0.032 0.001 0.010 0.016
C99 0.013 0.013 0.013 0.000 0.000 0.000
C100 0.033 0.033 0.033 0.000 0.000 0.000
C101 0.039 0.039 0.039 0.000 0.000 0.000
C102 0.104 0.032 0.049 0.006 0.004 0.006
C103 0.073 0.021 0.055 0.002 0.021 0.015
C104 0.100 0.019 0.033 0.002 -0.013 -0.021
C105 0.031 0.031 0.031 0.000 0.000 0.000
C106 0.100 0.107 0.042 0.043 0.024 0.085
C107 0.129 0.050 0.036 -0.017 0.006 0.040
C108 0.242 0.242 0.242 0.000 0.000 0.000
C109 0.144 0.144 0.144 0.000 0.000 0.000
C110 0.018 0.018 0.018 0.000 0.000 0.000
C111 0.084 0.084 0.084 0.000 0.000 0.000
C112 0.034 0.034 0.034 0.000 0.000 0.000
N16 0.043 0.023 0.060 -0.007 0.004 -0.006
N17 0.008 0.008 0.008 0.000 0.000 0.000
N18 0.082 0.082 0.082 0.000 0.000 0.000
N19 0.127 0.127 0.127 0.000 0.000 0.000
N20 0.125 0.125 0.125 0.000 0.000 0.000
Cl1 0.229 0.085 0.035 0.013 -0.019 -0.091
O11 0.449 0.449 0.449 0.000 0.000 0.000
O12 0.004 0.203 0.062 -0.085 -0.001 -0.001
O13 0.173 0.173 0.173 0.000 0.000 0.000
O14 0.827 0.827 0.827 0.000 0.000 0.000
Cl2 0.048 0.018 0.038 -0.007 0.007 0.001
O21 0.071 0.071 0.071 0.000 0.000 0.000
O22 0.145 0.145 0.145 0.000 0.000 0.000
O23 0.147 0.147 0.147 0.000 0.000 0.000
O24 0.072 0.072 0.072 0.000 0.000 0.000
Cl3 0.044 0.026 0.045 0.008 0.012 0.006
O31 0.165 0.033 0.048 0.015 -0.058 0.012
O32 0.085 0.085 0.085 0.000 0.000 0.000
O33 0.038 0.038 0.038 0.000 0.000 0.000
O34 0.106 0.042 0.054 0.037 0.056 0.064
Cl4 0.056 0.056 0.051 0.004 0.006 -0.012
O41 0.150 0.017 0.041 -0.024 0.017 0.000
O42 0.099 0.035 0.066 -0.004 0.008 -0.038
O44 0.024 0.117 0.018 0.003 -0.002 0.006
Cl5 0.066 0.039 0.037 0.002 0.003 0.004
O51 0.223 0.223 0.223 0.000 0.000 0.000
O52 0.102 0.102 0.102 0.000 0.000 0.000
O53 0.171 0.171 0.171 0.000 0.000 0.000
O54 0.075 0.075 0.075 0.000 0.000 0.000
Cl6 0.063 0.063 0.063 0.000 0.000 0.000
O61 0.057 0.057 0.057 0.000 0.000 0.000
O62 0.153 0.153 0.153 0.000 0.000 0.000
O63 0.053 0.053 0.053 0.000 0.000 0.000
O64 0.085 0.085 0.085 0.000 0.000 0.000
Cl7 0.053 0.053 0.053 0.000 0.000 0.000
O71 0.098 0.098 0.098 0.000 0.000 0.000
O72 0.073 0.073 0.073 0.000 0.000 0.000
O73 0.073 0.073 0.073 0.000 0.000 0.000
O74 0.073 0.073 0.073 0.000 0.000 0.000
Cl8 0.047 0.047 0.047 0.000 0.000 0.000
O83 0.090 0.090 0.090 0.000 0.000 0.000
O84 0.112 0.112 0.112 0.000 0.000 0.000
O85 0.064 0.064 0.064 0.000 0.000 0.000
O86 0.060 0.060 0.060 0.000 0.000 0.000

loop_
_atom_type_symbol
_atom_type_description
_atom_type_scat_dispersion_real
_atom_type_scat_dispersion_imag
_atom_type_scat_source
C C 0.0033 0.0016 'International Tables Vol C Tables 4.2.6.8 and 6.1.1.4'
H H 0.0000 0.0000 'International Tables Vol C Tables 4.2.6.8 and 6.1.1.4'
Cl Cl 0.1484 0.1585 'International Tables Vol C Tables 4.2.6.8 and 6.1.1.4'
Cu Cu 0.3201 1.2651 'International Tables Vol C Tables 4.2.6.8 and 6.1.1.4'
N N 0.0061 0.0033 'International Tables Vol C Tables 4.2.6.8 and 6.1.1.4'
O O 0.0106 0.0060 'International Tables Vol C Tables 4.2.6.8 and 6.1.1.4'

loop_
_geom_angle_atom_site_label_1
_geom_angle_atom_site_label_2
_geom_angle_atom_site_label_3
_geom_angle
N1 Cu1 N4 83.1(13)
N1 Cu1 N2 83.6(10)
N4 Cu1 N2 152.4(12)
N1 Cu1 N5 142.3(10)
N4 Cu1 N5 104.5(12)
N2 Cu1 N5 100.8(8)
N1 Cu1 N3 133.3(10)
N4 Cu1 N3 86.8(11)
N2 Cu1 N3 85.0(7)
N5 Cu1 N3 84.4(8)
C11 C1 N2 115(2)
C11 C1 H1A 108.6
N2 C1 H1A 108.6
C11 C1 H1B 108.6
N2 C1 H1B 108.6
H1A C1 H1B 107.6
C3 C2 N2 103(2)
C3 C2 H2A 111.1
N2 C2 H2A 111.1
C3 C2 H2B 111.1
N2 C2 H2B 111.1
H2A C2 H2B 109.1
C2 C3 N3 117(3)
C2 C3 H3A 108.1
N3 C3 H3A 108.1
C2 C3 H3B 108.1
N3 C3 H3B 108.1
H3A C3 H3B 107.3
N3 C4 C5 114(2)
N3 C4 H4A 108.7
C5 C4 H4A 108.7
N3 C4 H4B 108.7
C5 C4 H4B 108.7
H4A C4 H4B 107.6
C4 C5 N4 104(2)
C4 C5 H5A 111.0
N4 C5 H5A 111.0
C4 C5 H5B 111.0
N4 C5 H5B 111.0
H5A C5 H5B 109.0
C7 C6 N4 110(3)
C7 C6 H6A 109.7
N4 C6 H6A 109.6
C7 C6 H6B 109.6
N4 C6 H6B 109.6
H6A C6 H6B 108.1
N1 C7 C8 122(2)
N1 C7 C6 116(2)
C8 C7 C6 122(2)
C7 C8 C9 115(3)
C7 C8 H8 122.7
C9 C8 H8 122.7
C8 C9 C10 120(3)
C8 C9 H9 119.9
C10 C9 H9 119.9
C11 C10 C9 119(3)
C11 C10 H10 120.7
C9 C10 H10 120.7
C10 C11 N1 121(2)
C10 C11 C1 125(2)
N1 C11 C1 113(2)
C13 C12 N3 112.2(16)
C13 C12 H12A 109.2
N3 C12 H12A 109.2
C13 C12 H12B 109.2
N3 C12 H12B 109.2
H12A C12 H12B 107.9
N5 C13 C12 112.2(19)
N5 C13 H13A 109.2
C12 C13 H13A 109.2
N5 C13 H13B 109.2
C12 C13 H13B 109.2
H13A C13 H13B 107.9
N5 C14 C15 122(2)
N5 C14 H14A 106.9
C15 C14 H14A 106.9
N5 C14 H14B 106.9
C15 C14 H14B 106.9
H14A C14 H14B 106.7
C16 C15 C14 128(3)
C16 C15 C28 116(2)
C14 C15 C28 116(2)
C15 C16 C17 124(2)
C15 C16 C21 121(2)
C17 C16 C21 115(2)
C18 C17 C16 126(2)
C18 C17 H17 117.1
C16 C17 H17 117.1
C17 C18 C19 109(2)
C17 C18 H18 125.6
C19 C18 H18 125.6
C20 C19 C18 131(3)
C20 C19 H19 114.4
C18 C19 H19 114.4
C19 C20 C21 122(3)
C19 C20 H20 118.9
C21 C20 H20 118.9
C22 C21 C20 128(2)
C22 C21 C16 118(2)
C20 C21 C16 114(2)
C21 C22 C23 125(2)
C21 C22 H22 117.3
C23 C22 H22 117.3
C24 C23 C28 120(3)
C24 C23 C22 127(2)
C28 C23 C22 113(3)
C25 C24 C23 127(2)
C25 C24 H24 116.3
C23 C24 H24 116.3
C24 C25 C26 120(2)
C24 C25 H25 120.2
C26 C25 H25 120.2
C25 C26 C27 111(2)
C25 C26 H26 124.7
C27 C26 H26 124.7
C28 C27 C26 130(2)
C28 C27 H27 114.8
C26 C27 H27 114.8
C27 C28 C23 112(3)
C27 C28 C15 122(2)
C23 C28 C15 126(3)
C11 N1 C7 123(2)
C11 N1 Cu1 118.2(19)
C7 N1 Cu1 119(2)
C2 N2 C1 111(2)
C2 N2 Cu1 97.3(12)
C1 N2 Cu1 103.7(14)
C2 N2 H2 114.5
C1 N2 H2 114.5
Cu1 N2 H2 114.5
C4 N3 C3 125(3)
C4 N3 C12 106.5(18)
C3 N3 C12 112(2)
C4 N3 Cu1 104.5(16)
C3 N3 Cu1 98.7(16)
C12 N3 Cu1 109.4(14)
C6 N4 C5 107(3)
C6 N4 Cu1 110(2)
C5 N4 Cu1 97.4(19)
C6 N4 H4 113.9
C5 N4 H4 113.9
Cu1 N4 H4 113.9
C14 N5 C13 115.9(18)
C14 N5 Cu1 110.8(17)
C13 N5 Cu1 109.2(16)
C14 N5 H5 106.8
C13 N5 H5 106.8
Cu1 N5 H5 106.8
N6 Cu2 N10 156.2(10)
N6 Cu2 N9 79.6(10)
N10 Cu2 N9 98.9(8)
N6 Cu2 N7 85.4(10)
N10 Cu2 N7 102.2(9)
N9 Cu2 N7 156.2(10)
N6 Cu2 N8 121.5(10)
N10 Cu2 N8 81.8(8)
N9 Cu2 N8 86.1(7)
N7 Cu2 N8 86.2(8)
N7 C29 C39 111(3)
N7 C29 H29A 109.5
C39 C29 H29A 109.5
N7 C29 H29B 109.5
C39 C29 H29B 109.5
H29A C29 H29B 108.0
C31 C30 N7 116(2)
C31 C30 H30A 108.4
N7 C30 H30A 108.4
C31 C30 H30B 108.4
N7 C30 H30B 108.4
H30A C30 H30B 107.5
N8 C31 C30 121(2)
N8 C31 H31A 107.0
C30 C31 H31A 107.0
N8 C31 H31B 107.0
C30 C31 H31B 107.0
H31A C31 H31B 106.7
N8 C32 C33 111(3)
N8 C32 H32A 109.4
C33 C32 H32A 109.4
N8 C32 H32B 109.4
C33 C32 H32B 109.4
H32A C32 H32B 108.0
C32 C33 N9 112(2)
C32 C33 H33A 109.1
N9 C33 H33A 109.1
C32 C33 H33B 109.1
N9 C33 H33B 109.1
H33A C33 H33B 107.9
N9 C34 C35 111(2)
N9 C34 H34A 109.3
C35 C34 H34A 109.3
N9 C34 H34B 109.3
C35 C34 H34B 109.3
H34A C34 H34B 108.0
C36 C35 N6 128(4)
C36 C35 C34 129(4)
N6 C35 C34 102(3)
C37 C36 C35 115(4)
C37 C36 H36 122.3
C35 C36 H36 122.4
C36 C37 C38 123(4)
C36 C37 H37 118.5
C38 C37 H37 118.5
C39 C38 C37 115(3)
C39 C38 H38 122.4
C37 C38 H38 122.4
C38 C39 N6 129(3)
C38 C39 C29 123(3)
N6 C39 C29 108(2)
N8 C40 C41 111(3)
N8 C40 H40A 109.3
C41 C40 H40A 109.3
N8 C40 H40B 109.3
C41 C40 H40B 109.3
H40A C40 H40B 108.0
N10 C41 C40 110(2)
N10 C41 H41A 109.6
C40 C41 H41A 109.6
N10 C41 H41B 109.6
C40 C41 H41B 109.6
H41A C41 H41B 108.1
C43 C42 N10 108(2)
C43 C42 H42A 110.2
N10 C42 H42A 110.2
C43 C42 H42B 110.2
N10 C42 H42B 110.2
H42A C42 H42B 108.5
C56 C43 C44 121(3)
C56 C43 C42 124(3)
C44 C43 C42 114.7(18)
C49 C44 C45 121(2)
C49 C44 C43 113.2(18)
C45 C44 C43 126(2)
C46 C45 C44 118(3)
C46 C45 H45 120.9
C44 C45 H45 120.9
C45 C46 C47 125(3)
C45 C46 H46 117.5
C47 C46 H46 117.5
C46 C47 C48 120(3)
C46 C47 H47 119.8
C48 C47 H47 119.8
C47 C48 C49 114(3)
C47 C48 H48 123.2
C49 C48 H48 123.2
C44 C49 C50 129(2)
C44 C49 C48 122(2)
C50 C49 C48 109(2)
C51 C50 C49 113(3)
C51 C50 H50 123.5
C49 C50 H50 123.5
C50 C51 C56 126(3)
C50 C51 C52 117(3)
C56 C51 C52 117(3)
C53 C52 C51 113(3)
C53 C52 H52 123.6
C51 C52 H52 123.6
C52 C53 C54 137(4)
C52 C53 H53 111.5
C54 C53 H53 111.5
C55 C54 C53 112(2)
C55 C54 H54 123.9
C53 C54 H54 123.9
C54 C55 C56 119(2)
C54 C55 H55 120.3
C56 C55 H55 120.3
C43 C56 C51 118(4)
C43 C56 C55 121(3)
C51 C56 C55 121(3)
C35 N6 C39 108(3)
C35 N6 Cu2 128(2)
C39 N6 Cu2 123.4(19)
C30 N7 C29 110(2)
C30 N7 Cu2 104.4(14)
C29 N7 Cu2 110.3(18)
C30 N7 H7 110.7
C29 N7 H7 110.7
Cu2 N7 H7 110.7
C31 N8 C40 111(2)
C31 N8 C32 117(3)
C40 N8 C32 111(2)
C31 N8 Cu2 100.6(14)
C40 N8 Cu2 110.4(19)
C32 N8 Cu2 106.1(18)
C34 N9 C33 109(2)
C34 N9 Cu2 110.5(15)
C33 N9 Cu2 98.0(15)
C34 N9 H9A 112.7
C33 N9 H9A 112.7
Cu2 N9 H9A 112.7
C41 N10 C42 119.2(19)
C41 N10 Cu2 116.5(15)
C42 N10 Cu2 121.3(14)
C41 N10 H10A 95.8
C42 N10 H10A 95.8
Cu2 N10 H10A 95.8
N11 Cu3 N14 82.8(10)
N11 Cu3 N15 142.0(12)
N14 Cu3 N15 99.4(14)
N11 Cu3 N12 81.6(8)
N14 Cu3 N12 152.6(11)
N15 Cu3 N12 106.7(12)
N11 Cu3 N13 130.7(9)
N14 Cu3 N13 84.4(10)
N15 Cu3 N13 87.0(11)
N12 Cu3 N13 88.9(7)
C67 C57 N12 117(3)
C67 C57 H57A 108.0
N12 C57 H57A 108.1
C67 C57 H57B 108.1
N12 C57 H57B 108.1
H57A C57 H57B 107.3
N12 C58 C59 110.0(17)
N12 C58 H58A 109.7
C59 C58 H58A 109.7
N12 C58 H58B 109.7
C59 C58 H58B 109.7
H58A C58 H58B 108.2
N13 C59 C58 111.7(17)
N13 C59 H59A 109.3
C58 C59 H59A 109.3
N13 C59 H59B 109.3
C58 C59 H59B 109.3
H59A C59 H59B 107.9
N13 C60 C61 109.4(19)
N13 C60 H60A 109.8
C61 C60 H60A 109.8
N13 C60 H60B 109.8
C61 C60 H60B 109.8
H60A C60 H60B 108.2
C60 C61 N14 114(2)
C60 C61 H61A 108.7
N14 C61 H61A 108.7
C60 C61 H61B 108.7
N14 C61 H61B 108.7
H61A C61 H61B 107.6
C63 C62 N14 103(3)
C63 C62 H62A 111.2
N14 C62 H62A 111.2
C63 C62 H62B 111.2
N14 C62 H62B 111.2
H62A C62 H62B 109.2
N11 C63 C62 132(4)
N11 C63 C64 110(3)
C62 C63 C64 118(4)
C65 C64 C63 125(4)
C65 C64 H64 117.7
C63 C64 H64 117.7
C66 C65 C64 110(3)
C66 C65 H65 125.1
C64 C65 H65 125.1
C67 C66 C65 132(2)
C67 C66 H66 114.1
C65 C66 H66 114.1
C66 C67 N11 109(3)
C66 C67 C57 139(3)
N11 C67 C57 110(2)
N13 C68 C69 111(3)
N13 C68 H68A 109.5
C69 C68 H68A 109.5
N13 C68 H68B 109.5
C69 C68 H68B 109.5
H68A C68 H68B 108.0
N15 C69 C68 108(3)
N15 C69 H69A 110.1
C68 C69 H69A 110.1
N15 C69 H69B 110.1
C68 C69 H69B 110.1
H69A C69 H69B 108.4
N15 C70 C71 105(2)
N15 C70 H70A 110.8
C71 C70 H70A 110.7
N15 C70 H70B 110.7
C71 C70 H70B 110.7
H70A C70 H70B 108.8
C72 C71 C84 120.0(17)
C72 C71 C70 121.5(18)
C84 C71 C70 118.4(18)
C71 C72 C73 124.9(19)
C71 C72 C77 119.3(18)
C73 C72 C77 115.7(19)
C74 C73 C72 130(3)
C74 C73 H73 114.8
C72 C73 H73 114.8
C73 C74 C75 106(3)
C73 C74 H74 127.0
C75 C74 H74 127.0
C76 C75 C74 129(4)
C76 C75 H75 115.4
C74 C75 H75 115.4
C75 C76 C77 121(5)
C75 C76 H76 119.6
C77 C76 H76 119.6
C78 C77 C76 124(3)
C78 C77 C72 119.6(19)
C76 C77 C72 117(3)
C77 C78 C79 118.9(18)
C77 C78 H78 120.6
C79 C78 H78 120.6
C80 C79 C84 128.0(16)
C80 C79 C78 111.6(16)
C84 C79 C78 120.4(16)
C79 C80 C81 115.4(19)
C79 C80 H80 122.3
C81 C80 H80 122.3
C82 C81 C80 127(3)
C82 C81 H81 116.5
C80 C81 H81 116.5
C81 C82 C83 118(3)
C81 C82 H82 120.8
C83 C82 H82 120.8
C82 C83 C84 116(2)
C82 C83 H83 121.9
C84 C83 H83 121.9
C79 C84 C71 121.8(17)
C79 C84 C83 114.6(16)
C71 C84 C83 123.4(16)
C63 N11 C67 134(3)
C63 N11 Cu3 105(2)
C67 N11 Cu3 120.1(16)
C58 N12 C57 109(2)
C58 N12 Cu3 96.0(11)
C57 N12 Cu3 108.7(18)
C58 N12 H12 113.9
C57 N12 H12 113.8
Cu3 N12 H12 113.9
C60 N13 C59 117(2)
C60 N13 C68 114(2)
C59 N13 C68 113(2)
C60 N13 Cu3 109.3(12)
C59 N13 Cu3 101.5(13)
C68 N13 Cu3 100.2(18)
C62 N14 C61 114(3)
C62 N14 Cu3 110(2)
C61 N14 Cu3 96.5(19)
C62 N14 H14 111.8
C61 N14 H14 111.8
Cu3 N14 H14 111.8
C69 N15 C70 109(3)
C69 N15 Cu3 103(2)
C70 N15 Cu3 116(2)
C69 N15 H15 109.7
C70 N15 H15 109.7
Cu3 N15 H15 109.7
N16 Cu4 N19 84.5(12)
N16 Cu4 N17 79.3(8)
N19 Cu4 N17 154.1(12)
N16 Cu4 N20 158.4(11)
N19 Cu4 N20 94.7(13)
N17 Cu4 N20 107.7(10)
N16 Cu4 N18 120.9(10)
N19 Cu4 N18 85.9(12)
N17 Cu4 N18 85.4(8)
N20 Cu4 N18 80.4(11)
C95 C85 N19 105(4)
C95 C85 H85A 110.8
N19 C85 H85A 110.8
C95 C85 H85B 110.8
N19 C85 H85B 110.8
H85A C85 H85B 108.9
N19 C86 C87 111(2)
N19 C86 H86A 109.4
C87 C86 H86A 109.4
N19 C86 H86B 109.4
C87 C86 H86B 109.4
H86A C86 H86B 108.0
N18 C87 C86 110(2)
N18 C87 H87A 109.6
C86 C87 H87A 109.6
N18 C87 H87B 109.6
C86 C87 H87B 109.6
H87A C87 H87B 108.1
N18 C88 C89 110(2)
N18 C88 H88A 109.7
C89 C88 H88A 109.7
N18 C88 H88B 109.7
C89 C88 H88B 109.7
H88A C88 H88B 108.2
N17 C89 C88 109(2)
N17 C89 H89A 110.0
C88 C89 H89A 110.0
N17 C89 H89B 110.0
C88 C89 H89B 110.0
H89A C89 H89B 108.3
C91 C90 N17 103(3)
C91 C90 H90A 111.1
N17 C90 H90A 111.1
C91 C90 H90B 111.1
N17 C90 H90B 111.1
H90A C90 H90B 109.0
N16 C91 C92 123(2)
N16 C91 C90 119(3)
C92 C91 C90 117(3)
C91 C92 C93 118.6(19)
C91 C92 H92 120.7
C93 C92 H92 120.7
C94 C93 C92 112(2)
C94 C93 H93 124.2
C92 C93 H93 124.2
C93 C94 C95 124(4)
C93 C94 H94 117.9
C95 C94 H94 118.0
N16 C95 C85 123(5)
N16 C95 C94 115(4)
C85 C95 C94 119(4)
N18 C96 C97 117(2)
N18 C96 H96A 108.1
C97 C96 H96A 108.1
N18 C96 H96B 108.1
C97 C96 H96B 108.1
H96A C96 H96B 107.3
N20 C97 C96 103(2)
N20 C97 H97A 111.2
C96 C97 H97A 111.2
N20 C97 H97B 111.1
C96 C97 H97B 111.2
H97A C97 H97B 109.1
N20 C98 C99 111(2)
N20 C98 H98A 109.4
C99 C98 H98A 109.4
N20 C98 H98B 109.4
C99 C98 H98B 109.4
H98A C98 H98B 108.0
C100 C99 C112 130(2)
C100 C99 C98 116(2)
C112 C99 C98 114.1(18)
C99 C100 C101 135(2)
C99 C100 C105 115(2)
C101 C100 C105 110(2)
C102 C101 C100 136(2)
C102 C101 H101 112.0
C100 C101 H101 112.0
C101 C102 C103 109(2)
C101 C102 H102 125.3
C103 C102 H102 125.3
C104 C103 C102 117(2)
C104 C103 H103 121.3
C102 C103 H103 121.3
C103 C104 C105 129(2)
C103 C104 H104 115.3
C105 C104 H104 115.3
C106 C105 C104 121(3)
C106 C105 C100 121(3)
C104 C105 C100 117(2)
C105 C106 C107 124(3)
C105 C106 H106 118.0
C107 C106 H106 118.0
C106 C107 C108 131(4)
C106 C107 C112 113(3)
C108 C107 C112 116(3)
C109 C108 C107 125(6)
C109 C108 H108 117.4
C107 C108 H108 117.4
C110 C109 C108 119(5)
C110 C109 H109 120.7
C108 C109 H109 120.7
C109 C110 C111 130(3)
C109 C110 H110 115.0
C111 C110 H110 115.0
C110 C111 C112 120(3)
C110 C111 H111 120.2
C112 C111 H111 120.2
C99 C112 C111 133(2)
C99 C112 C107 116(2)
C111 C112 C107 111(2)
C91 N16 C95 125(3)
C91 N16 Cu4 119.9(19)
C95 N16 Cu4 113(3)
C89 N17 C90 101(2)
C89 N17 Cu4 103.6(12)
C90 N17 Cu4 114.6(18)
C89 N17 H17A 112.2
C90 N17 H17A 112.2
Cu4 N17 H17A 112.2
C87 N18 C88 111(3)
C87 N18 C96 121(2)
C88 N18 C96 110(2)
C87 N18 Cu4 101.7(18)
C88 N18 Cu4 105.9(18)
C96 N18 Cu4 106.0(18)
C86 N19 C85 109(3)
C86 N19 Cu4 111.1(18)
C85 N19 Cu4 110(2)
C86 N19 H19A 108.8
C85 N19 H19A 108.8
Cu4 N19 H19A 108.8
C97 N20 C98 112(3)
C97 N20 Cu4 120(2)
C98 N20 Cu4 114.4(19)
C97 N20 H20A 102.4
C98 N20 H20A 102.4
Cu4 N20 H20A 102.4
O12 Cl1 O13 111.0(10)
O12 Cl1 O14 109.8(11)
O13 Cl1 O14 109.1(11)
O12 Cl1 O11 109.6(11)
O13 Cl1 O11 108.9(11)
O14 Cl1 O11 108.5(11)
O22 Cl2 O21 110.9(15)
O22 Cl2 O24 114.3(14)
O21 Cl2 O24 106.5(12)
O22 Cl2 O23 108.5(16)
O21 Cl2 O23 110.2(13)
O24 Cl2 O23 106.5(15)
O31 Cl3 O33 107.0(10)
O31 Cl3 O34 112.6(11)
O33 Cl3 O34 110.1(11)
O31 Cl3 O32 110.8(13)
O33 Cl3 O32 106.8(11)
O34 Cl3 O32 109.4(11)
O41 Cl4 O42 112.8(12)
O41 Cl4 O43 104.6(11)
O42 Cl4 O43 108.0(10)
O41 Cl4 O44 119.6(10)
O42 Cl4 O44 108.5(11)
O43 Cl4 O44 102.2(9)
O53 Cl5 O52 114.3(17)
O53 Cl5 O51 104(2)
O52 Cl5 O51 96.6(18)
O53 Cl5 O54 117.1(17)
O52 Cl5 O54 115.8(13)
O51 Cl5 O54 105.1(18)
O62 Cl6 O61 106.3(17)
O62 Cl6 O63 103.4(15)
O61 Cl6 O63 119.5(11)
O62 Cl6 O64 116.4(16)
O61 Cl6 O64 105.5(12)
O63 Cl6 O64 106.4(12)
O72 Cl7 O74 109.7(13)
O72 Cl7 O71 106.6(14)
O74 Cl7 O71 113.2(12)
O72 Cl7 O73 108.5(12)
O74 Cl7 O73 105.0(12)
O71 Cl7 O73 113.7(13)
O84 Cl8 O85 112.2(13)
O84 Cl8 O86 104.7(14)
O85 Cl8 O86 104.1(11)
O84 Cl8 O83 115.9(14)
O85 Cl8 O83 108.1(12)
O86 Cl8 O83 111.1(12)

loop_
_geom_bond_atom_site_label_1
_geom_bond_atom_site_label_2
_geom_bond_distance
Cu1 N1 1.90(3)
Cu1 N4 2.01(3)
Cu1 N2 2.055(18)
Cu1 N5 2.07(2)
Cu1 N3 2.12(2)
C1 C11 1.45(3)
C1 N2 1.51(3)
C1 H1A 0.9900
C1 H1B 0.9900
C2 C3 1.42(3)
C2 N2 1.49(3)
C2 H2A 0.9900
C2 H2B 0.9900
C3 N3 1.53(3)
C3 H3A 0.9900
C3 H3B 0.9900
C4 N3 1.41(3)
C4 C5 1.52(3)
C4 H4A 0.9900
C4 H4B 0.9900
C5 N4 1.62(4)
C5 H5A 0.9900
C5 H5B 0.9900
C6 C7 1.47(4)
C6 N4 1.52(4)
C6 H6A 0.9900
C6 H6B 0.9900
C7 N1 1.33(3)
C7 C8 1.36(3)
C8 C9 1.43(4)
C8 H8 0.9500
C9 C10 1.44(4)
C9 H9 0.9500
C10 C11 1.28(3)
C10 H10 0.9500
C11 N1 1.33(3)
C12 C13 1.51(3)
C12 N3 1.54(2)
C12 H12A 0.9900
C12 H12B 0.9900
C13 N5 1.51(3)
C13 H13A 0.9900
C13 H13B 0.9900
C14 N5 1.44(3)
C14 C15 1.46(3)
C14 H14A 0.9900
C14 H14B 0.9900
C15 C16 1.28(3)
C15 C28 1.51(3)
C16 C17 1.46(3)
C16 C21 1.54(3)
C17 C18 1.44(3)
C17 H17 0.9500
C18 C19 1.47(3)
C18 H18 0.9500
C19 C20 1.18(3)
C19 H19 0.9500
C20 C21 1.51(3)
C20 H20 0.9500
C21 C22 1.36(3)
C22 C23 1.41(3)
C22 H22 0.9500
C23 C24 1.34(3)
C23 C28 1.40(3)
C24 C25 1.32(3)
C24 H24 0.9500
C25 C26 1.40(3)
C25 H25 0.9500
C26 C27 1.46(3)
C26 H26 0.9500
C27 C28 1.37(3)
C27 H27 0.9500
N2 H2 0.9300
N4 H4 0.9300
N5 H5 0.9300
Cu2 N6 1.80(2)
Cu2 N10 1.962(19)
Cu2 N9 2.062(19)
Cu2 N7 2.06(2)
Cu2 N8 2.129(17)
C29 N7 1.55(4)
C29 C39 1.60(4)
C29 H29A 0.9900
C29 H29B 0.9900
C30 C31 1.40(3)
C30 N7 1.53(3)
C30 H30A 0.9900
C30 H30B 0.9900
C31 N8 1.39(3)
C31 H31A 0.9900
C31 H31B 0.9900
C32 N8 1.45(4)
C32 C33 1.48(4)
C32 H32A 0.9900
C32 H32B 0.9900
C33 N9 1.52(3)
C33 H33A 0.9900
C33 H33B 0.9900
C34 N9 1.38(3)
C34 C35 1.62(4)
C34 H34A 0.9900
C34 H34B 0.9900
C35 C36 1.36(4)
C35 N6 1.38(4)
C36 C37 1.33(4)
C36 H36 0.9500
C37 C38 1.44(3)
C37 H37 0.9500
C38 C39 1.24(3)
C38 H38 0.9500
C39 N6 1.49(3)
C40 N8 1.43(3)
C40 C41 1.54(4)
C40 H40A 0.9900
C40 H40B 0.9900
C41 N10 1.46(2)
C41 H41A 0.9900
C41 H41B 0.9900
C42 C43 1.48(3)
C42 N10 1.52(3)
C42 H42A 0.9900
C42 H42B 0.9900
C43 C56 1.37(4)
C43 C44 1.42(3)
C44 C49 1.33(2)
C44 C45 1.39(3)
C45 C46 1.30(4)
C45 H45 0.9500
C46 C47 1.37(3)
C46 H46 0.9500
C47 C48 1.40(4)
C47 H47 0.9500
C48 C49 1.47(3)
C48 H48 0.9500
C49 C50 1.41(3)
C50 C51 1.30(3)
C50 H50 0.9500
C51 C56 1.37(4)
C51 C52 1.49(3)
C52 C53 1.27(4)
C52 H52 0.9500
C53 C54 1.41(4)
C53 H53 0.9500
C54 C55 1.32(2)
C54 H54 0.9500
C55 C56 1.55(5)
C55 H55 0.9500
N7 H7 0.9300
N9 H9A 0.9300
N10 H10A 0.9300
Cu3 N11 1.97(2)
Cu3 N14 1.99(3)
Cu3 N15 2.05(3)
Cu3 N12 2.083(17)
Cu3 N13 2.128(18)
C57 C67 1.47(4)
C57 N12 1.54(4)
C57 H57A 0.9900
C57 H57B 0.9900
C58 N12 1.46(2)
C58 C59 1.55(2)
C58 H58A 0.9900
C58 H58B 0.9900
C59 N13 1.46(3)
C59 H59A 0.9900
C59 H59B 0.9900
C60 N13 1.44(2)
C60 C61 1.47(3)
C60 H60A 0.9900
C60 H60B 0.9900
C61 N14 1.61(3)
C61 H61A 0.9900
C61 H61B 0.9900
C62 C63 1.37(4)
C62 N14 1.48(3)
C62 H62A 0.9900
C62 H62B 0.9900
C63 N11 1.30(4)
C63 C64 1.50(4)
C64 C65 1.47(4)
C64 H64 0.9500
C65 C66 1.42(3)
C65 H65 0.9500
C66 C67 1.34(3)
C66 H66 0.9500
C67 N11 1.44(3)
C68 N13 1.51(4)
C68 C69 1.52(4)
C68 H68A 0.9900
C68 H68B 0.9900
C69 N15 1.40(3)
C69 H69A 0.9900
C69 H69B 0.9900
C70 N15 1.55(4)
C70 C71 1.56(3)
C70 H70A 0.9900
C70 H70B 0.9900
C71 C72 1.36(2)
C71 C84 1.37(2)
C72 C73 1.40(3)
C72 C77 1.44(3)
C73 C74 1.35(3)
C73 H73 0.9500
C74 C75 1.46(4)
C74 H74 0.9500
C75 C76 1.30(5)
C75 H75 0.9500
C76 C77 1.38(5)
C76 H76 0.9500
C77 C78 1.36(2)
C78 C79 1.41(2)
C78 H78 0.9500
C79 C80 1.32(2)
C79 C84 1.34(2)
C80 C81 1.34(3)
C80 H80 0.9500
C81 C82 1.30(3)
C81 H81 0.9500
C82 C83 1.44(3)
C82 H82 0.9500
C83 C84 1.50(3)
C83 H83 0.9500
N12 H12 0.9300
N14 H14 0.9300
N15 H15 0.9300
Cu4 N16 1.86(2)
Cu4 N19 1.94(3)
Cu4 N17 1.980(14)
Cu4 N20 2.05(3)
Cu4 N18 2.15(2)
C85 C95 1.40(5)
C85 N19 1.58(4)
C85 H85A 0.9900
C85 H85B 0.9900
C86 N19 1.53(3)
C86 C87 1.59(2)
C86 H86A 0.9900
C86 H86B 0.9900
C87 N18 1.45(3)
C87 H87A 0.9900
C87 H87B 0.9900
C88 N18 1.45(3)
C88 C89 1.55(3)
C88 H88A 0.9900
C88 H88B 0.9900
C89 N17 1.48(3)
C89 H89A 0.9900
C89 H89B 0.9900
C90 C91 1.48(4)
C90 N17 1.50(4)
C90 H90A 0.9900
C90 H90B 0.9900
C91 N16 1.26(3)
C91 C92 1.40(3)
C92 C93 1.50(3)
C92 H92 0.9500
C93 C94 1.40(3)
C93 H93 0.9500
C94 C95 1.47(5)
C94 H94 0.9500
C95 N16 1.32(4)
C96 N18 1.48(3)
C96 C97 1.59(3)
C96 H96A 0.9900
C96 H96B 0.9900
C97 N20 1.34(3)
C97 H97A 0.9900
C97 H97B 0.9900
C98 N20 1.46(3)
C98 C99 1.70(3)
C98 H98A 0.9900
C98 H98B 0.9900
C99 C100 1.25(2)
C99 C112 1.34(3)
C100 C101 1.42(3)
C100 C105 1.49(3)
C101 C102 1.42(3)
C101 H101 0.9500
C102 C103 1.50(3)
C102 H102 0.9500
C103 C104 1.38(3)
C103 H103 0.9500
C104 C105 1.40(3)
C104 H104 0.9500
C105 C106 1.30(3)
C106 C107 1.39(4)
C106 H106 0.9500
C107 C108 1.42(7)
C107 C112 1.55(3)
C108 C109 1.30(6)
C108 H108 0.9500
C109 C110 1.25(4)
C109 H109 0.9500
C110 C111 1.29(3)
C110 H110 0.9500
C111 C112 1.51(3)
C111 H111 0.9500
N17 H17A 0.9300
N19 H19A 0.9300
N20 H20A 0.9300
Cl1 O12 1.442(16)
Cl1 O13 1.449(19)
Cl1 O14 1.45(2)
Cl1 O11 1.45(2)
Cl2 O22 1.36(3)
Cl2 O21 1.454(18)
Cl2 O24 1.46(2)
Cl2 O23 1.47(3)
Cl3 O31 1.433(15)
Cl3 O33 1.458(15)
Cl3 O34 1.461(16)
Cl3 O32 1.49(2)
Cl4 O41 1.405(14)
Cl4 O42 1.429(17)
Cl4 O43 1.483(12)
Cl4 O44 1.485(15)
Cl5 O53 1.29(3)
Cl5 O52 1.35(2)
Cl5 O51 1.48(4)
Cl5 O54 1.482(19)
Cl6 O62 1.29(3)
Cl6 O61 1.360(17)
Cl6 O63 1.421(17)
Cl6 O64 1.49(2)
Cl7 O72 1.35(2)
Cl7 O74 1.425(19)
Cl7 O71 1.45(2)
Cl7 O73 1.500(19)
Cl8 O84 1.41(3)
Cl8 O85 1.436(18)
Cl8 O86 1.439(18)
Cl8 O83 1.44(2)

loop_
_geom_hbond_atom_site_label_D
_geom_hbond_atom_site_label_H
_geom_hbond_atom_site_label_A
_geom_hbond_distance_DH
_geom_hbond_distance_HA
_geom_hbond_distance_DA
_geom_hbond_angle_DHA
_geom_hbond_site_symmetry_A
N2 H2 O52 0.93 2.08 2.99(3) 165.9 1_565
N4 H4 O71 0.93 2.17 3.09(4) 168.2 .
N5 H5 O54 0.93 2.24 3.05(3) 146.1 1_565
N7 H7 O32 0.93 2.08 2.83(3) 137.0 4_465
N9 H9A O13 0.93 2.29 2.93(3) 125.7 3_545
N12 H12 O86 0.93 2.16 3.07(3) 167.3 .
N14 H14 O64 0.93 2.36 3.18(4) 146.8 3
N15 H15 O63 0.93 2.23 3.06(4) 148.8 3
N17 H17A O42 0.93 2.39 3.08(2) 130.3 .
N19 H19A O24 0.93 2.34 3.02(4) 129.1 .
N20 H20A O21 0.93 2.30 3.19(3) 161.0 .
